data_4022572
loop_
_publ_author_name
'Shin-ichi Naya'
'Yohei Yamaguchi'
'Makoto Nitta'

_publ_contact_author_email snaya@ruri.waseda.jp
_publ_contact_author_fax +81-3-3208-2735
_publ_contact_author_name ' Shin-ichi Naya '
_publ_contact_author_phone +81-3-5286-3236
_publ_section_title
;
 Novel Synthesis, Properties, and Oxidizing Ability of
 11,13-Disubstituted 3,8-Methanocycloundeca[8,9-b]pyrimido
 [5,4-d]-furan-12(11H),14(13H)-dionylium Tetrafluoroborates
;
_journal_name_full 'Journal of Organic Chemistry'
_journal_page_first 9284
_journal_page_last 9291
_journal_paper_doi 10.1021/jo035213w
_journal_volume 68
_journal_year 2003
_chemical_formula_moiety 'C22 H22 B F4 N3 O3 '
_chemical_formula_sum 'C22 H22 B F4 N3 O3'
_chemical_formula_weight 463.24
_space_group_IT_number 14
_symmetry_cell_setting monoclinic
_symmetry_Int_Tables_number 14
_symmetry_space_group_name_Hall '-P 2ybc'
_symmetry_space_group_name_H-M 'P 1 21/c 1'
_audit_creation_date 2003-02-03
_audit_creation_method 'by CrystalStructure v3.10'
_cell_angle_alpha 90
_cell_angle_beta 98.12(2)
_cell_angle_gamma 90
_cell_formula_units_Z 4
_cell_length_a 8.844(6)
_cell_length_b 15.79(1)
_cell_length_c 15.418(6)
_cell_measurement_reflns_used 10496
_cell_measurement_temperature 123.1
_cell_measurement_theta_max 27.5
_cell_measurement_theta_min 3.5
_cell_volume 2131.6(2)
_computing_cell_refinement PROCESS-AUTO
_computing_data_collection PROCESS-AUTO
_computing_data_reduction CrystalStructure
_computing_publication_material 'CrystalStructure Ver. 3.10'
_computing_structure_refinement CRYSTALS
_computing_structure_solution SIR92
_diffrn_detector_area_resol_mean 10.00
_diffrn_measured_fraction_theta_full 0.9707
_diffrn_measured_fraction_theta_max 0.9707
_diffrn_measurement_device_type 'Rigaku RAXIS-RAPID'
_diffrn_measurement_method \w
_diffrn_radiation_type 'Mo K\a'
_diffrn_radiation_wavelength 0.7107
_diffrn_reflns_av_R_equivalents 0.065
_diffrn_reflns_limit_h_max 10
_diffrn_reflns_limit_h_min -11
_diffrn_reflns_limit_k_max 20
_diffrn_reflns_limit_k_min -20
_diffrn_reflns_limit_l_max 19
_diffrn_reflns_limit_l_min -19
_diffrn_reflns_number 19281
_diffrn_reflns_theta_full 27.48
_diffrn_reflns_theta_max 27.48
_exptl_absorpt_coefficient_mu 0.119
_exptl_absorpt_correction_T_max 0.976
_exptl_absorpt_correction_T_min 1.000
_exptl_absorpt_correction_type multi-scan
_exptl_absorpt_process_details
;
    Higashi, T. (1995). Program for Absorption Correction.
    Rigaku Corporation, Tokyo, Japan.
;
_exptl_crystal_colour Reddish
_exptl_crystal_density_diffrn 1.443
_exptl_crystal_density_method 'not measured'
_exptl_crystal_description prism
_exptl_crystal_F_000 960.00
_exptl_crystal_size_max 0.80
_exptl_crystal_size_mid 0.40
_exptl_crystal_size_min 0.20
_refine_diff_density_max 0.40
_refine_diff_density_min -0.37
_refine_ls_extinction_method none
_refine_ls_goodness_of_fit_ref 1.095
_refine_ls_hydrogen_treatment refall
_refine_ls_number_parameters 320
_refine_ls_number_reflns 3217
_refine_ls_R_factor_gt 0.0530
_refine_ls_shift/su_max 0.0000
_refine_ls_structure_factor_coef F
_refine_ls_weighting_details 'w = 1/[0.0010Fo^2^ + 3.0000\s^2^(Fo) + 0.5000]'
_refine_ls_weighting_scheme calc
_refine_ls_wR_factor_ref 0.0680
_reflns_number_gt 3217
_reflns_number_total 4776
_reflns_threshold_expression F^2^>2.0\s(F^2^)
_cod_data_source_file jo035213wsi20030819_022541.cif
_cod_data_source_block '_Compd_11b_______________'
_cod_original_sg_symbol_H-M 'P 21/c'
_cod_original_formula_sum 'C22 H22 B F4 N3 O3 '
_cod_database_code 4022572

loop_
_symmetry_equiv_pos_as_xyz
x,y,z
-x,-y,-z
-x,y+1/2,-z+1/2
x,-y+1/2,z+1/2

loop_
_atom_site_label
_atom_site_type_symbol
_atom_site_fract_x
_atom_site_fract_y
_atom_site_fract_z
_atom_site_U_iso_or_equiv
_atom_site_adp_type
_atom_site_occupancy
_atom_site_symmetry_multiplicity
_atom_site_calc_flag
F1 F 0.1465(3) 0.3657(2) 0.1250(1) 0.0733(8) Uani 1.00 1 d
F2 F 0.0620(3) 0.3369(1) 0.2531(1) 0.0705(8) Uani 1.00 1 d
F3 F 0.1398(3) 0.4659(1) 0.2278(1) 0.0576(7) Uani 1.00 1 d
F4 F -0.0783(2) 0.4150(2) 0.1551(1) 0.0697(8) Uani 1.00 1 d
O1 O 0.2005(2) 0.0810(1) 0.2161(1) 0.0230(5) Uani 1.00 1 d
O2 O 0.4293(2) 0.3186(1) 0.3408(1) 0.0336(6) Uani 1.00 1 d
O3 O 0.5163(2) 0.2406(1) 0.0681(1) 0.0282(5) Uani 1.00 1 d
N1 N 0.3069(3) 0.2017(1) 0.2832(1) 0.0254(6) Uani 1.00 1 d
N2 N 0.4772(3) 0.2773(1) 0.2061(1) 0.0242(6) Uani 1.00 1 d
N3 N 0.2898(8) 0.6676(4) 0.1778(3) 0.146(2) Uani 1.00 1 d
C1 C 0.3333(3) 0.0803(2) -0.0006(2) 0.0204(6) Uani 1.00 1 d
C2 C 0.2989(3) 0.0215(2) -0.0648(2) 0.0205(6) Uani 1.00 1 d
C3 C 0.2599(3) -0.0630(2) -0.0543(2) 0.0211(7) Uani 1.00 1 d
C4 C 0.1851(3) -0.1117(2) -0.1234(2) 0.0265(7) Uani 1.00 1 d
C5 C 0.1014(3) -0.1834(2) -0.1101(2) 0.0304(8) Uani 1.00 1 d
C6 C 0.0338(3) -0.2044(2) -0.0354(2) 0.0317(8) Uani 1.00 1 d
C7 C 0.0382(3) -0.1589(2) 0.0419(2) 0.0284(7) Uani 1.00 1 d
C8 C 0.1487(3) -0.0984(2) 0.0687(2) 0.0218(7) Uani 1.00 1 d
C9 C 0.1268(3) -0.0351(2) 0.1281(2) 0.0232(7) Uani 1.00 1 d
C10 C 0.2135(3) 0.0366(2) 0.1387(2) 0.0205(6) Uani 1.00 1 d
C11 C 0.3088(3) 0.0843(2) 0.0885(2) 0.0182(6) Uani 1.00 1 d
C12 C 0.2955(3) -0.1032(2) 0.0325(2) 0.0212(6) Uani 1.00 1 d
C13 C 0.3574(3) 0.1548(2) 0.1421(2) 0.0193(6) Uani 1.00 1 d
C14 C 0.2904(3) 0.1487(2) 0.2162(2) 0.0214(7) Uani 1.00 1 d
C15 C 0.4071(3) 0.2699(2) 0.2801(2) 0.0255(7) Uani 1.00 1 d
C16 C 0.4551(3) 0.2257(2) 0.1321(2) 0.0216(7) Uani 1.00 1 d
C17 C 0.2226(4) 0.1917(2) 0.3590(2) 0.0321(8) Uani 1.00 1 d
C18 C 0.2990(5) 0.1307(2) 0.4258(2) 0.048(1) Uani 1.00 1 d
C19 C 0.5920(3) 0.3449(2) 0.2075(2) 0.0313(8) Uani 1.00 1 d
C20 C 0.5218(4) 0.4282(2) 0.1789(2) 0.045(1) Uani 1.00 1 d
C21 C 0.2517(6) 0.6291(3) 0.1195(3) 0.064(1) Uani 1.00 1 d
C22 C 0.2023(8) 0.5788(4) 0.0451(3) 0.102(2) Uani 1.00 1 d
B1 B 0.0682(4) 0.3972(2) 0.1882(2) 0.0331(9) Uani 1.00 1 d
H1 H 0.3769(3) 0.1316(2) -0.0196(2) 0.025(1) Uiso 1.00 1 c
H2 H 0.3007(3) 0.0425(2) -0.1224(2) 0.025(1) Uiso 1.00 1 c
H3 H 0.1874(3) -0.0913(2) -0.1852(2) 0.031(1) Uiso 1.00 1 c
H4 H 0.0667(3) -0.2184(2) -0.1600(2) 0.035(1) Uiso 1.00 1 c
H5 H -0.0378(3) -0.2524(2) -0.0428(2) 0.037(1) Uiso 1.00 1 c
H6 H -0.0404(3) -0.1701(2) 0.0844(2) 0.034(1) Uiso 1.00 1 c
H7 H 0.0455(3) -0.0419(2) 0.1658(2) 0.028(1) Uiso 1.00 1 c
H8 H 0.3206(3) -0.1626(2) 0.0269(2) 0.025(1) Uiso 1.00 1 c
H9 H 0.3796(3) -0.0716(2) 0.0659(2) 0.025(1) Uiso 1.00 1 c
H10 H 0.1144(4) 0.1689(2) 0.3399(2) 0.040(1) Uiso 1.00 1 c
H11 H 0.2244(4) 0.2509(2) 0.3839(2) 0.040(1) Uiso 1.00 1 c
H12 H 0.4103(5) 0.1492(2) 0.4469(2) 0.059(2) Uiso 1.00 1 c
H13 H 0.2473(5) 0.1362(2) 0.4819(2) 0.059(2) Uiso 1.00 1 c
H14 H 0.3293(5) 0.0772(2) 0.4039(2) 0.059(2) Uiso 1.00 1 c
H15 H 0.6771(3) 0.3261(2) 0.1777(2) 0.038(1) Uiso 1.00 1 c
H16 H 0.6471(3) 0.3491(2) 0.2687(2) 0.037(1) Uiso 1.00 1 c
H17 H 0.4503(4) 0.4444(2) 0.2177(2) 0.054(1) Uiso 1.00 1 c
H18 H 0.5984(4) 0.4674(2) 0.1707(2) 0.054(1) Uiso 1.00 1 c
H19 H 0.4733(4) 0.4214(2) 0.1197(2) 0.054(1) Uiso 1.00 1 c
H20 H 0.1264(8) 0.6083(4) 0.0068(3) 0.117(3) Uiso 1.00 1 c
H21 H 0.2868(8) 0.5667(4) 0.0153(3) 0.118(3) Uiso 1.00 1 c
H22 H 0.1607(8) 0.5273(4) 0.0632(3) 0.117(3) Uiso 1.00 1 c

loop_
_atom_site_aniso_label
_atom_site_aniso_U_11
_atom_site_aniso_U_22
_atom_site_aniso_U_33
_atom_site_aniso_U_12
_atom_site_aniso_U_13
_atom_site_aniso_U_23
F1 0.070(2) 0.088(2) 0.070(2) -0.037(1) 0.041(1) -0.055(1)
F2 0.099(2) 0.056(2) 0.056(1) 0.013(1) 0.012(1) 0.014(1)
F3 0.068(1) 0.050(1) 0.056(1) -0.018(1) 0.013(1) -0.028(1)
F4 0.043(1) 0.110(2) 0.051(1) 0.003(1) -0.012(1) 0.003(1)
O1 0.0265(9) 0.023(1) 0.0212(9) -0.0014(8) 0.0096(8) -0.0018(8)
O2 0.044(1) 0.031(1) 0.026(1) -0.002(1) 0.0050(9) -0.0118(9)
O3 0.035(1) 0.026(1) 0.027(1) -0.0081(9) 0.0133(9) -0.0046(8)
N1 0.033(1) 0.025(1) 0.019(1) 0.001(1) 0.007(1) -0.004(1)
N2 0.029(1) 0.021(1) 0.022(1) -0.002(1) 0.004(1) -0.005(1)
N3 0.253(7) 0.131(5) 0.057(3) -0.132(5) 0.031(4) -0.031(3)
C1 0.022(1) 0.019(1) 0.021(1) -0.001(1) 0.005(1) 0.001(1)
C2 0.022(1) 0.023(1) 0.017(1) 0.001(1) 0.002(1) 0.001(1)
C3 0.019(1) 0.024(1) 0.021(1) 0.004(1) 0.004(1) -0.001(1)
C4 0.030(1) 0.022(1) 0.026(1) 0.003(1) -0.001(1) -0.003(1)
C5 0.034(2) 0.021(1) 0.033(2) 0.003(1) -0.009(1) -0.005(1)
C6 0.029(1) 0.021(1) 0.043(2) -0.004(1) -0.003(1) 0.002(1)
C7 0.027(1) 0.020(1) 0.037(2) -0.003(1) 0.005(1) 0.003(1)
C8 0.022(1) 0.019(1) 0.023(1) 0.001(1) -0.000(1) 0.008(1)
C9 0.021(1) 0.026(1) 0.023(1) 0.001(1) 0.006(1) 0.005(1)
C10 0.022(1) 0.022(1) 0.018(1) 0.004(1) 0.005(1) 0.001(1)
C11 0.018(1) 0.017(1) 0.019(1) 0.002(1) 0.001(1) 0.001(1)
C12 0.021(1) 0.018(1) 0.024(1) 0.001(1) 0.000(1) -0.001(1)
C13 0.022(1) 0.020(1) 0.017(1) 0.002(1) 0.004(1) -0.001(1)
C14 0.024(1) 0.020(1) 0.021(1) 0.003(1) 0.003(1) 0.001(1)
C15 0.030(1) 0.024(1) 0.022(1) 0.004(1) 0.001(1) -0.003(1)
C16 0.023(1) 0.022(1) 0.020(1) 0.004(1) 0.002(1) -0.002(1)
C17 0.043(2) 0.033(2) 0.024(1) 0.000(1) 0.020(1) -0.005(1)
C18 0.072(3) 0.048(2) 0.028(2) 0.014(2) 0.019(2) 0.005(2)
C19 0.030(2) 0.029(2) 0.034(2) -0.010(1) 0.004(1) -0.009(1)
C20 0.055(2) 0.029(2) 0.052(2) -0.013(2) 0.005(2) 0.000(2)
C21 0.087(3) 0.066(3) 0.038(2) -0.026(2) 0.003(2) -0.004(2)
C22 0.160(6) 0.081(4) 0.052(3) 0.031(4) -0.034(3) -0.022(3)
B1 0.035(2) 0.035(2) 0.029(2) -0.006(2) 0.004(2) -0.008(1)

loop_
_atom_type_symbol
_atom_type_description
_atom_type_scat_dispersion_real
_atom_type_scat_dispersion_imag
_atom_type_scat_source
C C 0.003 0.002
;
International Tables for Crystallography
(1992, Vol. C, Tables 4.2.6.8 and 6.1.1.4)
;
H H 0.000 0.000
;
International Tables for Crystallography
(1992, Vol. C, Table 6.1.1.4)
;
N N 0.006 0.003
;
International Tables for Crystallography
(1992, Vol. C, Tables 4.2.6.8 and 6.1.1.4)
;
O O 0.011 0.006
;
International Tables for Crystallography
(1992, Vol. C, Tables 4.2.6.8 and 6.1.1.4)
;
B B 0.001 0.001
;
International Tables for Crystallography
(1992, Vol. C, Tables 4.2.6.8 and 6.1.1.4)
;
F F 0.017 0.010
;
International Tables for Crystallography
(1992, Vol. C, Tables 4.2.6.8 and 6.1.1.4)
;

loop_
_geom_angle_atom_site_label_1
_geom_angle_atom_site_label_2
_geom_angle_atom_site_label_3
_geom_angle
_geom_angle_publ_flag
C10 O1 C14 106.31(19) yes
C14 N1 C15 117.4(2) yes
C14 N1 C17 122.5(2) yes
C15 N1 C17 120.1(2) yes
C15 N2 C16 126.9(2) yes
C15 N2 C19 116.0(2) yes
C16 N2 C19 117.0(2) yes
C2 C1 C11 133.2(3) yes
C2 C1 H1 114.3(3) no
C11 C1 H1 112.3(3) no
C1 C2 C3 127.0(2) yes
C1 C2 H2 114.2(3) no
C3 C2 H2 118.8(3) no
C2 C3 C4 122.4(2) yes
C2 C3 C12 119.6(2) yes
C4 C3 C12 118.0(2) yes
C3 C4 C5 122.8(3) yes
C3 C4 H3 118.1(3) no
C5 C4 H3 119.0(3) no
C4 C5 C6 127.7(3) yes
C4 C5 H4 117.9(3) no
C6 C5 H4 113.2(3) no
C5 C6 C7 128.0(3) yes
C5 C6 H5 115.4(3) no
C7 C6 H5 115.9(3) no
C6 C7 C8 123.1(3) yes
C6 C7 H6 121.0(3) no
C8 C7 H6 115.9(3) no
C7 C8 C9 122.3(3) yes
C7 C8 C12 118.0(3) yes
C9 C8 C12 119.6(2) yes
C8 C9 C10 123.3(2) yes
C8 C9 H7 119.2(3) no
C10 C9 H7 117.5(3) no
O1 C10 C9 113.8(2) yes
O1 C10 C11 108.8(2) yes
C9 C10 C11 137.2(2) yes
C1 C11 C10 132.8(2) yes
C1 C11 C13 121.5(2) yes
C10 C11 C13 104.5(2) yes
C3 C12 C8 103.4(2) yes
C3 C12 H8 110.9(3) no
C8 C12 H8 107.8(3) no
C3 C12 H9 107.9(3) no
C8 C12 H9 114.7(3) no
H8 C12 H9 111.9(3) no
C11 C13 C14 107.5(2) yes
C11 C13 C16 133.5(2) yes
C14 C13 C16 119.0(2) yes
O1 C14 N1 120.6(2) yes
O1 C14 C13 112.7(2) yes
N1 C14 C13 126.7(3) yes
O2 C15 N1 119.9(3) yes
O2 C15 N2 123.0(3) yes
N1 C15 N2 117.0(2) yes
O3 C16 N2 121.7(2) yes
O3 C16 C13 125.5(2) yes
N2 C16 C13 112.7(2) yes
N1 C17 C18 112.5(2) yes
N1 C17 H10 111.4(3) no
C18 C17 H10 106.5(3) no
N1 C17 H11 102.6(3) no
C18 C17 H11 110.6(3) no
H10 C17 H11 113.5(4) no
C17 C18 H12 110.6(4) no
C17 C18 H13 108.1(4) no
H12 C18 H13 103.1(4) no
C17 C18 H14 116.3(4) no
H12 C18 H14 93.3(4) no
H13 C18 H14 122.9(5) no
N2 C19 C20 112.2(3) yes
N2 C19 H15 110.2(3) no
C20 C19 H15 116.3(3) no
N2 C19 H16 107.7(3) no
C20 C19 H16 110.3(3) no
H15 C19 H16 99.1(4) no
C19 C20 H17 109.4(4) no
C19 C20 H18 110.0(4) no
H17 C20 H18 117.2(5) no
C19 C20 H19 107.1(4) no
H17 C20 H19 112.2(5) no
H18 C20 H19 100.3(5) no
N3 C21 C22 179.3(5) yes
C21 C22 H20 109.8(6) no
C21 C22 H21 109.3(6) no
H20 C22 H21 109.5(7) no
C21 C22 H22 109.3(6) no
H20 C22 H22 109.5(7) no
H21 C22 H22 109.5(7) no
F1 B1 F2 109.9(3) yes
F1 B1 F3 111.1(3) yes
F2 B1 F3 106.7(3) yes
F1 B1 F4 111.2(3) yes
F2 B1 F4 106.3(3) yes
F3 B1 F4 111.4(3) yes

loop_
_geom_bond_atom_site_label_1
_geom_bond_atom_site_label_2
_geom_bond_distance
_geom_bond_publ_flag
F1 B1 1.366(4) yes
F2 B1 1.388(4) yes
F3 B1 1.358(4) yes
F4 B1 1.353(4) yes
O1 C10 1.403(3) yes
O1 C14 1.332(3) yes
O2 C15 1.206(3) yes
O3 C16 1.214(3) yes
N1 C14 1.322(3) yes
N1 C15 1.400(4) yes
N1 C17 1.480(3) yes
N2 C15 1.378(3) yes
N2 C16 1.392(3) yes
N2 C19 1.472(4) yes
N3 C21 1.097(5) yes
C1 C2 1.361(4) yes
C1 C11 1.421(3) yes
C1 H1 0.960(4) no
C2 C3 1.392(4) yes
C2 H2 0.950(4) no
C3 C4 1.402(4) yes
C3 C12 1.475(4) yes
C4 C5 1.383(4) yes
C4 H3 1.010(4) no
C5 C6 1.409(4) yes
C5 H4 0.962(7) no
C6 C7 1.388(4) yes
C6 H5 0.983(4) no
C7 C8 1.386(4) yes
C7 H6 1.04(1) no
C8 C9 1.388(4) yes
C8 C12 1.485(4) yes
C9 C10 1.364(4) yes
C9 H7 0.99(1) no
C10 C11 1.435(3) yes
C11 C13 1.417(4) yes
C12 H8 0.971(4) no
C12 H9 0.979(9) no
C13 C14 1.363(3) yes
C13 C16 1.436(4) yes
C17 C18 1.499(5) yes
C17 H10 1.025(7) no
C17 H11 1.011(4) no
C18 H12 1.034(9) no
C18 H13 1.037(9) no
C18 H14 0.963(6) no
C19 C20 1.494(5) yes
C19 H15 0.982(8) no
C19 H16 1.00(1) no
C20 H17 0.96(1) no
C20 H18 0.940(5) no
C20 H19 0.96(1) no
C21 C22 1.413(6) yes
C22 H20 0.95(1) no
C22 H21 0.95(1) no
C22 H22 0.950(8) no
C8 C9 1.388(4) yes
C8 H9 2.092(4) no
C9 H8 3.191(4) no
C19 H18 2.019(5) no
H8 H9 1.616(1) no
H18 H19 1.4569(6) no
C14 H12 3.565(4) no
H12 H14 1.4530(7) no
F2 F3 2.203(4) yes
F2 C15 3.201(4) yes
F1 F3 2.246(3) yes
F3 C21 3.297(5) yes
F3 B1 1.358(4) yes
F3 H17 2.793(5) no
O2 C18 3.504(5) yes
C1 C10 2.618(4) yes
C10 C11 1.435(3) yes
C10 C12 2.900(4) yes
C10 C13 2.256(4) yes
C10 C14 2.189(4) yes
C14 H10 2.646(4) no
C15 H10 3.281(4) no
C17 H10 1.0249(6) no
C18 H10 2.042(5) no
C2 C10 3.338(4) yes
C3 C11 3.189(4) yes
C11 C12 3.081(4) yes
C16 C19 2.442(4) yes
C16 H19 3.101(5) no
F3 B1 1.358(4) yes
C12 H6 3.355(4) no
H17 H22 3.497(6) no

loop_
_geom_contact_atom_site_label_1
_geom_contact_atom_site_label_2
_geom_contact_site_symmetry_2
_geom_contact_distance
_geom_contact_publ_flag
F1 F2 . 2.255(3) yes
F1 F3 . 2.246(3) yes
F1 F4 . 2.243(3) yes
F1 N2 . 3.323(4) yes
F1 C6 2_555 3.211(4) yes
F1 C15 . 3.430(4) yes
F1 C16 . 3.502(4) yes
F1 C18 4_554 3.524(4) yes
F1 C20 . 3.450(5) yes
F1 B1 . 1.366(4) yes
F1 H4 2_555 3.090(4) no
F1 H5 2_555 2.322(4) no
F1 H13 4_554 2.494(4) no
F1 H17 . 3.119(4) no
F1 H19 . 3.034(4) no
F1 H20 2_565 2.956(6) no
F1 H22 . 2.733(7) no
F2 F3 . 2.203(4) yes
F2 F4 . 2.194(3) yes
F2 O2 . 3.351(4) yes
F2 N1 . 3.030(4) yes
F2 C5 2_555 3.454(4) yes
F2 C7 3_555 3.402(4) yes
F2 C9 3_555 3.331(4) yes
F2 C15 . 3.201(4) yes
F2 C17 . 3.048(4) yes
F2 B1 . 1.388(4) yes
F2 H2 4_555 3.259(4) no
F2 H4 2_555 2.529(4) no
F2 H5 2_555 3.485(4) no
F2 H6 3_555 2.542(4) no
F2 H7 3_555 2.543(4) no
F2 H10 . 2.978(4) no
F2 H11 . 2.675(4) no
F2 H15 1_455 3.442(5) no
F3 F4 . 2.239(3) yes
F3 N3 . 3.575(6) yes
F3 C2 4_555 3.313(4) yes
F3 C4 4_555 3.236(4) yes
F3 C9 3_555 3.461(4) yes
F3 C21 . 3.297(5) yes
F3 C22 . 3.443(7) yes
F3 B1 . 1.358(4) yes
F3 H2 4_555 2.540(4) no
F3 H3 4_555 2.395(4) no
F3 H7 3_555 2.481(4) no
F3 H17 . 2.793(5) no
F3 H22 . 2.747(6) no
F4 O1 3_555 3.548(4) yes
F4 C9 3_555 3.520(4) yes
F4 C19 1_455 3.324(4) yes
F4 C22 2_565 3.127(5) yes
F4 B1 . 1.353(4) yes
F4 H4 2_555 3.107(5) no
F4 H5 2_555 3.339(4) no
F4 H7 3_555 2.820(4) no
F4 H14 3_555 3.427(5) no
F4 H15 1_455 2.643(4) no
F4 H16 1_455 3.355(4) no
F4 H18 1_455 3.019(5) no
F4 H20 2_565 2.499(5) no
F4 H21 2_565 3.003(5) no
F4 H22 . 3.235(8) no
F4 H22 2_565 3.463(6) no
O1 N1 . 2.304(3) yes
O1 C4 2_555 3.540(4) yes
O1 C5 2_555 3.344(4) yes
O1 C9 . 2.319(4) yes
O1 C10 . 1.403(3) yes
O1 C11 . 2.308(3) yes
O1 C13 . 2.244(3) yes
O1 C14 . 1.332(3) yes
O1 C15 . 3.563(4) yes
O1 C16 . 3.576(4) yes
O1 C17 . 2.796(4) yes
O1 C18 . 3.321(4) yes
O1 H3 2_555 3.400(4) no
O1 H4 2_555 3.234(4) no
O1 H7 . 2.440(4) no
O1 H10 . 2.561(3) no
O1 H14 . 2.958(4) no
O1 H18 3_645 2.924(4) no
O2 N1 . 2.258(3) yes
O2 N2 . 2.273(3) yes
O2 N3 3_645 3.485(5) yes
O2 C1 4_555 3.136(3) yes
O2 C2 4_555 3.209(4) yes
O2 C12 3_655 3.149(3) yes
O2 C14 . 3.426(4) yes
O2 C15 . 1.206(3) yes
O2 C16 . 3.572(3) yes
O2 C17 . 2.754(4) yes
O2 C18 . 3.504(5) yes
O2 C19 . 2.702(4) yes
O2 C20 . 3.235(4) yes
O2 H1 4_555 2.398(3) no
O2 H2 4_555 2.570(4) no
O2 H8 3_655 2.804(3) no
O2 H9 3_655 2.691(3) no
O2 H11 . 2.282(4) no
O2 H12 . 3.152(4) no
O2 H15 . 3.563(4) no
O2 H16 . 2.404(4) no
O2 H17 . 2.772(4) no
O3 N2 . 2.278(3) yes
O3 C1 . 3.108(4) yes
O3 C3 2_655 3.457(4) yes
O3 C4 2_655 3.348(4) yes
O3 C5 2_655 3.471(4) yes
O3 C11 . 3.118(4) yes
O3 C12 2_655 3.258(3) yes
O3 C13 . 2.358(3) yes
O3 C14 . 3.549(3) yes
O3 C15 . 3.567(3) yes
O3 C16 . 1.214(3) yes
O3 C18 4_554 3.383(5) yes
O3 C19 . 2.717(4) yes
O3 C20 . 3.417(4) yes
O3 H1 . 2.416(3) no
O3 H8 2_655 2.517(3) no
O3 H9 2_655 3.574(4) no
O3 H11 4_554 3.560(4) no
O3 H12 4_554 2.628(4) no
O3 H13 4_554 3.212(5) no
O3 H15 . 2.455(4) no
O3 H16 . 3.582(4) no
O3 H19 . 3.002(4) no
N1 N2 . 2.369(3) yes
N1 N3 3_645 3.573(7) yes
N1 C10 . 3.453(4) yes
N1 C11 . 3.531(4) yes
N1 C13 . 2.400(3) yes
N1 C14 . 1.322(3) yes
N1 C15 . 1.400(4) yes
N1 C16 . 2.855(3) yes
N1 C17 . 1.480(3) yes
N1 C18 . 2.477(4) yes
N1 H4 2_555 3.581(4) no
N1 H10 . 2.085(4) no
N1 H11 . 1.966(3) no
N1 H12 . 2.690(4) no
N1 H13 . 3.344(4) no
N1 H14 . 2.694(4) no
N2 N3 3_645 3.068(5) yes
N2 C13 . 2.354(4) yes
N2 C14 . 2.636(4) yes
N2 C15 . 1.378(3) yes
N2 C16 . 1.392(3) yes
N2 C19 . 1.472(4) yes
N2 C20 . 2.461(4) yes
N2 H15 . 2.032(4) no
N2 H16 . 2.017(4) no
N2 H17 . 2.658(5) no
N2 H18 . 3.260(4) no
N2 H19 . 2.635(4) no
N3 C4 4_555 3.441(6) yes
N3 C15 3_655 3.119(6) yes
N3 C16 3_655 3.558(6) yes
N3 C19 3_655 3.397(6) yes
N3 C21 . 1.097(5) yes
N3 C22 . 2.510(6) yes
N3 H3 4_555 2.697(5) no
N3 H4 4_555 3.490(7) no
N3 H8 1_565 3.585(6) no
N3 H10 3_555 3.547(8) no
N3 H12 3_655 3.500(7) no
N3 H15 3_655 3.337(6) no
N3 H16 3_655 3.013(6) no
N3 H20 . 2.972(6) no
N3 H21 . 2.965(7) no
N3 H22 . 2.959(7) no
C1 C2 . 1.361(4) yes
C1 C3 . 2.465(4) yes
C1 C3 2_655 3.588(4) yes
C1 C7 2_555 3.486(4) yes
C1 C8 . 3.502(4) yes
C1 C9 . 3.408(4) yes
C1 C10 . 2.618(4) yes
C1 C11 . 1.421(3) yes
C1 C12 . 2.969(4) yes
C1 C12 2_655 3.406(4) yes
C1 C13 . 2.477(4) yes
C1 C14 . 3.583(4) yes
C1 C16 . 3.162(4) yes
C1 H1 . 0.960(4) no
C1 H2 . 1.953(4) no
C1 H6 2_555 3.074(4) no
C1 H8 2_655 3.401(4) no
C1 H9 . 2.618(4) no
C1 H9 2_655 2.863(4) no
C1 H11 4_554 3.274(4) no
C2 C3 . 1.392(4) yes
C2 C4 . 2.448(4) yes
C2 C8 . 3.218(4) yes
C2 C10 . 3.338(4) yes
C2 C11 . 2.553(4) yes
C2 C12 . 2.478(4) yes
C2 H1 . 1.962(4) no
C2 H2 . 0.950(4) no
C2 H3 . 2.659(4) no
C2 H6 2_555 3.260(4) no
C2 H7 2_555 3.235(4) no
C2 H8 . 3.227(4) no
C2 H9 . 2.515(4) no
C2 H9 2_655 2.954(4) no
C3 C4 . 1.402(4) yes
C3 C5 . 2.445(4) yes
C3 C6 . 3.039(4) yes
C3 C7 . 3.026(4) yes
C3 C8 . 2.324(4) yes
C3 C9 . 3.228(4) yes
C3 C10 . 3.440(4) yes
C3 C11 . 3.189(4) yes
C3 C12 . 1.475(4) yes
C3 H1 . 3.261(4) no
C3 H1 2_655 3.429(4) no
C3 H2 . 2.029(4) no
C3 H3 . 2.078(4) no
C3 H4 . 3.288(4) no
C3 H7 2_555 3.418(4) no
C3 H8 . 2.035(4) no
C3 H9 . 2.005(4) no
C4 C5 . 1.383(4) yes
C4 C6 . 2.507(4) yes
C4 C7 . 3.109(4) yes
C4 C8 . 3.030(4) yes
C4 C9 2_555 3.596(4) yes
C4 C12 . 2.467(4) yes
C4 H2 . 2.641(4) no
C4 H3 . 1.0100(4) no
C4 H4 . 2.021(4) no
C4 H5 . 3.325(4) no
C4 H7 2_555 3.178(4) no
C4 H8 . 2.581(4) no
C4 H9 . 3.234(4) no
C5 C6 . 1.409(4) yes
C5 C7 . 2.514(4) yes
C5 C8 . 3.040(4) yes
C5 C12 . 2.884(4) yes
C5 H3 . 2.070(4) no
C5 H4 . 0.962(7) no
C5 H5 . 2.034(4) no
C5 H6 . 3.416(5) no
C5 H8 . 2.677(4) no
C5 H15 2_655 3.253(4) no
C6 C7 . 1.388(4) yes
C6 C8 . 2.439(4) yes
C6 C11 2_555 3.571(4) yes
C6 C12 . 2.885(4) yes
C6 H3 . 3.355(4) no
C6 H4 . 1.995(4) no
C6 H5 . 0.983(4) no
C6 H6 . 2.117(4) no
C6 H8 . 2.665(4) no
C6 H11 3_545 3.561(4) no
C6 H20 1_545 3.113(7) no
C7 C8 . 1.386(4) yes
C7 C9 . 2.431(4) yes
C7 C12 . 2.463(4) yes
C7 H4 . 3.295(4) no
C7 H5 . 2.021(4) no
C7 H6 . 1.0363(4) no
C7 H7 . 2.651(4) no
C7 H8 . 2.542(4) no
C7 H9 . 3.292(4) no
C7 H11 3_545 3.080(4) no
C8 C9 . 1.388(4) yes
C8 C10 . 2.422(4) yes
C8 C11 . 3.210(4) yes
C8 C12 . 1.485(4) yes
C8 H5 . 3.283(4) no
C8 H6 . 2.062(4) no
C8 H7 . 2.063(4) no
C8 H8 . 2.008(4) no
C8 H9 . 2.092(4) no
C8 H16 3_645 2.993(4) no
C9 C10 . 1.364(4) yes
C9 C11 . 2.607(4) yes
C9 C12 . 2.485(4) yes
C9 C14 . 3.436(4) yes
C9 H6 . 2.628(4) no
C9 H7 . 0.99(1) no
C9 H8 . 3.191(4) no
C9 H9 . 2.619(4) no
C9 H16 3_645 2.996(4) no
C10 C11 . 1.435(3) yes
C10 C12 . 2.900(4) yes
C10 C13 . 2.256(4) yes
C10 C14 . 2.189(4) yes
C10 H1 . 3.359(4) no
C10 H7 . 2.024(4) no
C10 H9 . 2.608(4) no
C10 H16 3_645 3.439(4) no
C10 H18 3_645 3.350(5) no
C11 C12 . 3.081(4) yes
C11 C13 . 1.417(4) yes
C11 C14 . 2.242(4) yes
C11 C16 . 2.621(4) yes
C11 H1 . 1.995(3) no
C11 H2 . 3.308(4) no
C11 H5 2_555 3.579(4) no
C11 H6 2_555 3.576(4) no
C11 H7 . 3.406(4) no
C11 H9 . 2.576(4) no
C12 H1 2_655 2.966(4) no
C12 H2 . 3.322(4) no
C12 H3 . 3.364(4) no
C12 H6 . 3.355(4) no
C12 H7 . 3.365(4) no
C12 H8 . 0.971(4) no
C12 H9 . 0.979(9) no
C12 H16 3_645 3.127(4) no
C13 C14 . 1.363(3) yes
C13 C15 . 2.786(4) yes
C13 C16 . 1.436(4) yes
C13 H1 . 2.549(4) no
C13 H5 2_555 3.389(4) no
C14 C15 . 2.326(4) yes
C14 C16 . 2.411(4) yes
C14 C17 . 2.458(4) yes
C14 C18 . 3.235(4) yes
C14 H4 2_555 3.341(4) no
C14 H10 . 2.646(4) no
C14 H11 . 3.172(4) no
C14 H12 . 3.565(4) no
C14 H14 . 3.080(4) no
C14 H18 3_645 3.423(5) no
C15 C16 . 2.479(4) yes
C15 C17 . 2.496(4) yes
C15 C18 . 3.376(5) yes
C15 C19 . 2.418(4) yes
C15 C20 . 3.187(5) yes
C15 H1 4_555 3.502(4) no
C15 H2 4_555 3.509(4) no
C15 H10 . 3.281(4) no
C15 H11 . 2.447(4) no
C15 H12 . 3.198(4) no
C15 H15 . 3.170(4) no
C15 H16 . 2.491(4) no
C15 H17 . 2.962(5) no
C15 H19 . 3.549(5) no
C16 C19 . 2.442(4) yes
C16 C20 . 3.312(5) yes
C16 H1 . 2.776(4) no
C16 H8 2_655 3.509(4) no
C16 H12 4_554 3.450(5) no
C16 H13 4_554 3.507(5) no
C16 H15 . 2.544(4) no
C16 H16 . 3.178(4) no
C16 H19 . 3.101(5) no
C17 C18 . 1.499(5) yes
C17 H1 4_555 3.527(4) no
C17 H5 3_555 3.576(4) no
C17 H6 3_555 2.918(4) no
C17 H10 . 1.0249(6) no
C17 H11 . 1.0108(7) no
C17 H12 . 2.099(5) no
C17 H13 . 2.071(4) no
C17 H14 . 2.110(5) no
C18 H10 . 2.042(5) no
C18 H11 . 2.082(5) no
C18 H12 . 1.0339(6) no
C18 H13 . 1.0367(4) no
C18 H14 . 0.963(6) no
C18 H18 3_645 3.173(5) no
C18 H19 4_555 3.269(5) no
C18 H21 4_555 3.417(7) no
C18 H22 4_555 3.597(6) no
C19 C20 . 1.494(5) yes
C19 H15 . 0.982(8) no
C19 H16 . 1.0008(4) no
C19 H17 . 2.029(5) no
C19 H18 . 2.019(5) no
C19 H19 . 1.998(5) no
C20 H14 3_655 3.062(5) no
C20 H15 . 2.120(5) no
C20 H16 . 2.067(5) no
C20 H17 . 0.96(1) no
C20 H18 . 0.940(5) no
C20 H19 . 0.96(1) no
C21 C22 . 1.413(6) yes
C21 H3 4_555 3.198(5) no
C21 H10 3_555 3.441(6) no
C21 H12 3_655 3.309(6) no
C21 H20 . 1.952(6) no
C21 H21 . 1.946(6) no
C21 H22 . 1.946(7) no
C22 H5 1_565 3.555(6) no
C22 H12 3_655 3.588(8) no
C22 H13 4_554 3.569(7) no
C22 H14 4_554 3.572(6) no
C22 H19 . 3.531(7) no
C22 H20 . 0.95(1) no
C22 H21 . 0.95(1) no
C22 H22 . 0.950(8) no
B1 H2 4_555 3.460(4) no
B1 H4 2_555 3.072(5) no
B1 H5 2_555 3.187(5) no
B1 H7 3_555 2.765(4) no
B1 H17 . 3.428(5) no
B1 H20 2_565 3.247(6) no
B1 H22 . 3.008(7) no

loop_
_geom_torsion_atom_site_label_1
_geom_torsion_atom_site_label_2
_geom_torsion_atom_site_label_3
_geom_torsion_atom_site_label_4
_geom_torsion
_geom_torsion_publ_flag
C14 O1 C10 C9 -179.6(2) yes
C14 O1 C10 C11 -3.9(3) yes
C10 O1 C14 N1 -177.4(2) yes
C10 O1 C14 C13 2.9(3) yes
C15 N1 C14 O1 178.0(2) yes
C15 N1 C14 C13 -2.4(4) yes
C17 N1 C14 O1 -2.9(4) yes
C17 N1 C14 C13 176.8(3) yes
C14 N1 C15 O2 -177.9(3) yes
C14 N1 C15 N2 1.6(4) yes
C17 N1 C15 O2 3.0(4) yes
C17 N1 C15 N2 -177.5(3) yes
C14 N1 C17 C18 83.7(4) yes
C15 N1 C17 C18 -97.2(3) yes
C16 N2 C15 O2 -177.9(3) yes
C16 N2 C15 N1 2.6(4) yes
C19 N2 C15 O2 4.7(4) yes
C19 N2 C15 N1 -174.8(2) yes
C15 N2 C16 O3 175.7(3) yes
C15 N2 C16 C13 -5.6(4) yes
C19 N2 C16 O3 -6.9(4) yes
C19 N2 C16 C13 171.8(2) yes
C15 N2 C19 C20 -85.6(3) yes
C16 N2 C19 C20 96.7(3) yes
C11 C1 C2 C3 -17.0(5) yes
C2 C1 C11 C10 -14.4(5) yes
C2 C1 C11 C13 -179.9(3) yes
C1 C2 C3 C4 161.3(3) yes
C1 C2 C3 C12 -17.7(4) yes
C2 C3 C4 C5 -157.8(3) yes
C12 C3 C4 C5 21.3(4) yes
C2 C3 C12 C8 98.5(3) yes
C4 C3 C12 C8 -80.6(3) yes
C3 C4 C5 C6 22.8(5) yes
C4 C5 C6 C7 -1.2(5) yes
C5 C6 C7 C8 -20.9(5) yes
C6 C7 C8 C9 158.5(3) yes
C6 C7 C8 C12 -22.2(4) yes
C7 C8 C9 C10 -162.6(3) yes
C12 C8 C9 C10 18.1(4) yes
C7 C8 C12 C3 81.0(3) yes
C9 C8 C12 C3 -99.7(3) yes
C8 C9 C10 O1 -164.1(2) yes
C8 C9 C10 C11 21.8(5) yes
O1 C10 C11 C1 -163.8(3) yes
O1 C10 C11 C13 3.4(2) yes
C9 C10 C11 C1 10.4(5) yes
C9 C10 C11 C13 177.7(3) yes
C1 C11 C13 C14 167.4(2) yes
C1 C11 C13 C16 -12.0(4) yes
C10 C11 C13 C14 -1.7(3) yes
C10 C11 C13 C16 179.0(3) yes
C11 C13 C14 O1 -0.7(3) yes
C11 C13 C14 N1 179.6(3) yes
C16 C13 C14 O1 178.7(2) yes
C16 C13 C14 N1 -1.0(4) yes
C11 C13 C16 O3 2.6(5) yes
C11 C13 C16 N2 -176.1(3) yes
C14 C13 C16 O3 -176.7(3) yes
C14 C13 C16 N2 4.6(4) yes

loop_
_cod_related_entry_id
_cod_related_entry_database
_cod_related_entry_code
1 ChemSpider 21176823
